data_1564946
loop_
_publ_author_name
'Tcho\'n, D.'
'Makal, A.'

_publ_section_title
;
 Maximizing completeness in single-crystal high-pressure diffraction
 experiments: phase transitions in 2{^\,irc}AP
;
_journal_issue 6
_journal_name_full IUCrJ
_journal_page_first
;
;
_journal_paper_doi 10.1107/S2052252521009532
_journal_volume 8
_journal_year 2021
_chemical_formula_moiety 'C20 H14 O2'
_chemical_formula_sum 'C20 H14 O2'
_chemical_formula_weight 286.31
_space_group_crystal_system orthorhombic
_space_group_IT_number 33
_space_group_name_Hall 'P -2ac -2n'
_space_group_name_H-M_alt 'P n 21 a'
_atom_sites_solution_hydrogens difmap
_atom_sites_solution_primary dual
_audit_creation_date 2021-03-29
_audit_creation_method
;
Olex2 1.3
(compiled 2020.12.01 svn.r5f60950 for OlexSys, GUI svn.r6272)
;
_cell_angle_alpha 90
_cell_angle_beta 90
_cell_angle_gamma 90
_cell_formula_units_Z 4
_cell_length_a 7.0300(9)
_cell_length_b 16.147(2)
_cell_length_c 11.1214(19)
_cell_measurement_reflns_used 6812
_cell_measurement_temperature 293(2)
_cell_measurement_theta_max 28.6850
_cell_measurement_theta_min 3.3920
_cell_volume 1262.4(3)
_computing_cell_refinement 'CrysAlisPro 1.171.41.93a (Rigaku OD, 2020)'
_computing_data_collection 'CrysAlisPro 1.171.41.93a (Rigaku OD, 2020)'
_computing_data_reduction 'CrysAlisPro 1.171.41.93a (Rigaku OD, 2020)'
_computing_molecular_graphics 'Olex2 1.3 (Dolomanov et al., 2009)'
_computing_publication_material 'Olex2 1.3 (Dolomanov et al., 2009)'
_computing_structure_refinement 'SHELXL 2016/6 (Sheldrick, 2015)'
_computing_structure_solution 'SHELXD  (Sheldrick, 2008)'
_diffrn_ambient_environment 'Diamond Anvil Cell filled with parabar oil'
_diffrn_ambient_pressure 969500
_diffrn_ambient_temperature 293(2)
_diffrn_crystal_treatment 'Pressurized slowly in parabar oil as a hydrostatic medium.'
_diffrn_detector 'CCD plate'
_diffrn_detector_area_resol_mean 5.2195
_diffrn_detector_type Atlas
_diffrn_measured_fraction_theta_full 0.934
_diffrn_measured_fraction_theta_max 0.881
_diffrn_measurement_details
;
List of Runs (angles in degrees, time in seconds):

 # Type Start End Width t~exp~ \w \q \k \f Frames
--------------------------------------------------------------------------
 1 \w 39.00 87.00 1.00 30.00 -- 9.93 178.00-120.00 48
 2 \w -9.00 41.00 1.00 30.00 -- 9.93 -77.00-120.00 50
 3 \w 6.00 37.00 1.00 30.00 -- 9.93 -57.00-120.00 31
 4 \w -34.00 32.00 1.00 30.00 -- 9.93 13.00 -3.00 66
 5 \w 18.00 47.00 1.00 30.00 -- 9.93 -99.00-150.00 29
 6 \w 5.00 50.00 1.00 30.00 -- 9.93 -99.00-180.00 45
 7 \w -42.00 11.00 1.00 30.00 -- 9.93 13.00 176.00 53
 8 \w -6.00 31.00 1.00 30.00 -- 9.93 67.00 157.00 37
 9 \w 47.00 96.00 1.00 30.00 -- 9.93-178.00 120.00 49
 10 \w -48.00 -21.00 1.00 30.00 -- -10.87 -13.00 3.00 27
 11 \w -18.00 22.00 1.00 30.00 -- -10.87 -97.00 35.00 40
 12 \w -59.00 -20.00 1.00 30.00 -- -10.87 114.00 -45.00 39
 13 \w -59.00 -20.00 1.00 30.00 -- -10.87 114.00 135.00 39
 14 \w -37.00 -12.00 1.00 30.00 -- -10.87 57.00 30.00 25
 15 \w -7.00 44.00 1.00 30.00 -- -10.87 -13.00-176.00 51
 16 \w -31.00 11.00 1.00 30.00 -- -10.87 -38.00-150.00 42
 17 \w 0.00 28.00 1.00 30.00 -- -10.87 -13.00 3.00 28
 18 \w -25.00 3.00 1.00 30.00 -- -10.87 -81.00 29.00 28
 19 \w -18.00 9.00 1.00 30.00 -- -10.87 -97.00-143.00 27
 20 \w -37.00 -12.00 1.00 30.00 -- -10.87 57.00 120.00 25
 21 \w -37.00 -12.00 1.00 30.00 -- -10.87 57.00 -30.00 25
 22 \w -19.00 31.00 1.00 250.00 -- 9.93 67.00 157.00 50
 23 \w -42.00 47.00 1.00 250.00 -- 9.93 -19.00-180.00 89
 24 \w -16.00 37.00 1.00 250.00 -- 9.93 53.00 -17.00 53
 25 \w 11.00 39.00 1.00 250.00 -- 9.93 -99.00 30.00 28
 26 \w -42.00 6.00 1.00 250.00 -- 9.93 -19.00-120.00 48
 27 \w 11.00 36.00 1.00 250.00 -- 9.93 -99.00-150.00 25
 28 \w -11.00 16.00 1.00 250.00 -- -10.87 26.00 -7.00 27
 29 \w -37.00 -3.00 1.00 250.00 -- -10.87 -53.00 17.00 34
 30 \w -58.00 -20.00 1.00 250.00 -- -10.87 114.00 135.00 38
 31 \w -37.00 -12.00 1.00 250.00 -- -10.87 57.00 0.00 25
 32 \w -3.00 22.00 1.00 250.00 -- -10.87-114.00-135.00 25
 33 \w 12.00 40.00 1.00 250.00 -- -10.87-135.00 57.00 28
 34 \w -24.00 3.00 1.00 250.00 -- -10.87 -26.00 7.00 27
 35 \w -50.00 -24.00 1.00 250.00 -- -10.87 114.00 -45.00 26
;
_diffrn_measurement_device 'four-circle diffractometer'
_diffrn_measurement_device_type 'SuperNova, Dual, Cu at home/near, Atlas'
_diffrn_measurement_method '\w scans'
_diffrn_measurement_specimen_support 'Diamond Anvil Cell, effective opening angle of 55 degrees'
_diffrn_orient_matrix_type 'CrysAlisPro convention (1999,Acta A55,543-557)'
_diffrn_orient_matrix_UB_11 0.0423456781
_diffrn_orient_matrix_UB_12 0.0186920104
_diffrn_orient_matrix_UB_13 0.0511754140
_diffrn_orient_matrix_UB_21 -0.0864033498
_diffrn_orient_matrix_UB_22 -0.0053801576
_diffrn_orient_matrix_UB_23 0.0321159223
_diffrn_orient_matrix_UB_31 0.0306713770
_diffrn_orient_matrix_UB_32 -0.0394904790
_diffrn_orient_matrix_UB_33 0.0198209138
_diffrn_radiation_monochromator mirror
_diffrn_radiation_probe x-ray
_diffrn_radiation_type 'Mo K\a'
_diffrn_radiation_wavelength 0.71073
_diffrn_reflns_av_R_equivalents 0.1033
_diffrn_reflns_av_unetI/netI 0.1039
_diffrn_reflns_Laue_measured_fraction_full 0.934
_diffrn_reflns_Laue_measured_fraction_max 0.881
_diffrn_reflns_limit_h_max 9
_diffrn_reflns_limit_h_min -9
_diffrn_reflns_limit_k_max 21
_diffrn_reflns_limit_k_min -21
_diffrn_reflns_limit_l_max 13
_diffrn_reflns_limit_l_min -13
_diffrn_reflns_number 3030
_diffrn_reflns_point_group_measured_fraction_full 0.938
_diffrn_reflns_point_group_measured_fraction_max 0.846
_diffrn_reflns_theta_full 25.242
_diffrn_reflns_theta_max 29.713
_diffrn_reflns_theta_min 2.523
_diffrn_source 'micro-focus sealed X-ray tube'
_diffrn_source_type 'SuperNova (Mo) X-ray Source'
_exptl_absorpt_coefficient_mu 0.096
_exptl_absorpt_correction_T_max 1.00000
_exptl_absorpt_correction_T_min 0.06286
_exptl_absorpt_correction_type multi-scan
_exptl_absorpt_process_details
;
CrysAlisPro 1.171.41.93a (Rigaku Oxford Diffraction, 2020)
Empirical absorption correction using spherical harmonics,
implemented in SCALE3 ABSPACK scaling algorithm.
;
_exptl_crystal_colour 'clear yellow'
_exptl_crystal_colour_lustre clear
_exptl_crystal_colour_primary yellow
_exptl_crystal_density_diffrn 1.506
_exptl_crystal_description block
_exptl_crystal_F_000 600
_exptl_crystal_preparation 'Mounted in a Diamond-Anvil Cell using parabar oil as pressure medium.'
_exptl_crystal_pressure_history 'Pressurized to 1.0 GPa and left to stabilize over 24 hours.'
_exptl_crystal_size_max 0.182
_exptl_crystal_size_mid 0.162
_exptl_crystal_size_min 0.125
_refine_diff_density_max 0.245
_refine_diff_density_min -0.259
_refine_diff_density_rms 0.058
_refine_ls_extinction_coef 0.027(7)
_refine_ls_extinction_expression Fc^*^=kFc[1+0.001xFc^2^\l^3^/sin(2\q)]^-1/4^
_refine_ls_extinction_method 'SHELXL-2016/6 (Sheldrick 2016)'
_refine_ls_goodness_of_fit_ref 1.022
_refine_ls_hydrogen_treatment constr
_refine_ls_matrix_type full
_refine_ls_number_parameters 202
_refine_ls_number_reflns 3030
_refine_ls_number_restraints 1
_refine_ls_restrained_S_all 1.022
_refine_ls_R_factor_all 0.1323
_refine_ls_R_factor_gt 0.0652
_refine_ls_shift/su_max 0.000
_refine_ls_shift/su_mean 0.000
_refine_ls_structure_factor_coef Fsqd
_refine_ls_weighting_details 'w=1/[\s^2^(Fo^2^)+(0.0792P)^2^] where P=(Fo^2^+2Fc^2^)/3'
_refine_ls_weighting_scheme calc
_refine_ls_wR_factor_gt 0.1388
_refine_ls_wR_factor_ref 0.1616
_reflns_Friedel_coverage 0.860
_reflns_Friedel_fraction_full 0.942
_reflns_Friedel_fraction_max 0.809
_reflns_number_gt 1829
_reflns_number_total 3030
_reflns_threshold_expression 'I > 2\s(I)'
_cod_data_source_file fc5056.cif
_cod_data_source_block 2oAPga_10kbar
_cod_database_code 1564946
_shelx_shelxl_version_number 2016/6
_chemical_oxdiff_formula 'C20 H14 O2'
_chemical_oxdiff_usercomment 'yellow block, pressure approx 0.95GPa'
_shelx_space_group_comment
;
The symmetry employed for this shelxl refinement is uniquely defined
by the following loop, which should always be used as a source of
symmetry information in preference to the above space-group names.
They are only intended as comments.
;
_olex2_refinement_description
;
1. Fixed Uiso
 At 1.2 times of:
  All C(H) groups
 At 1.5 times of:
  All C(H,H,H) groups
2.a Aromatic/amide H refined with riding coordinates:
 C3(H3), C4(H4), C6(H6), C7(H7), C8(H8), C10(H10), C11(H11), C14(H14)
2.b Idealised Me refined as rotating group:
 C18(H18A,H18B,H18C), C24(H24A,H24B,H24C)
;
_olex2_submission_special_instructions 'No special instructions were received'
_oxdiff_exptl_absorpt_empirical_details
;
Empirical correction (ABSPACK) includes:
- Absorption correction using spherical harmonics
- Frame scaling
;
_oxdiff_exptl_absorpt_empirical_full_max 10.780
_oxdiff_exptl_absorpt_empirical_full_min 0.596

loop_
_space_group_symop_operation_xyz
'x, y, z'
'-x, y+1/2, -z'
'x+1/2, y, -z+1/2'
'-x+1/2, y+1/2, z+1/2'

loop_
_atom_site_label
_atom_site_type_symbol
_atom_site_fract_x
_atom_site_fract_y
_atom_site_fract_z
_atom_site_U_iso_or_equiv
_atom_site_adp_type
_atom_site_occupancy
_atom_site_site_symmetry_order
_atom_site_calc_flag
_atom_site_refinement_flags_posn
_atom_site_refinement_flags_adp
_atom_site_refinement_flags_occupancy
_atom_site_disorder_assembly
_atom_site_disorder_group
O1 O 0.4593(5) 0.9662(2) 0.7780(4) 0.0509(10) Uani 1 1 d . . . . .
O4 O 0.5224(5) 0.5360(2) 0.7814(3) 0.0537(11) Uani 1 1 d . . . . .
C1 C 0.5727(5) 0.8289(2) 0.7449(4) 0.0308(11) Uani 1 1 d . . . . .
C2 C 0.5953(5) 0.8298(3) 0.6205(4) 0.0289(10) Uani 1 1 d . . . . .
C3 C 0.5991(6) 0.9058(3) 0.5505(4) 0.0358(12) Uani 1 1 d . . . . .
H3 H 0.583957 0.956207 0.589739 0.043 Uiso 1 1 calc R U . . .
C4 C 0.6238(5) 0.9051(3) 0.4320(5) 0.0376(12) Uani 1 1 d . . . . .
H4 H 0.621226 0.955082 0.390443 0.045 Uiso 1 1 calc R U . . .
C5 C 0.6545(6) 0.8298(2) 0.3660(5) 0.0334(11) Uani 1 1 d . . . . .
C6 C 0.6820(6) 0.8294(3) 0.2433(5) 0.0412(12) Uani 1 1 d . . . . .
H6 H 0.683741 0.879129 0.201261 0.049 Uiso 1 1 calc R U . . .
C7 C 0.7071(6) 0.7559(4) 0.1826(4) 0.0435(11) Uani 1 1 d . . . . .
H7 H 0.724988 0.756455 0.099773 0.052 Uiso 1 1 calc R U . . .
C8 C 0.7058(6) 0.6808(3) 0.2441(5) 0.0409(12) Uani 1 1 d . . . . .
H8 H 0.722059 0.631606 0.201864 0.049 Uiso 1 1 calc R U . . .
C9 C 0.6806(5) 0.6786(3) 0.3677(5) 0.0342(11) Uani 1 1 d . . . . .
C10 C 0.6784(6) 0.6027(3) 0.4336(5) 0.0389(12) Uani 1 1 d . . . . .
H10 H 0.696076 0.553050 0.392778 0.047 Uiso 1 1 calc R U . . .
C11 C 0.6515(6) 0.6015(3) 0.5530(5) 0.0367(12) Uani 1 1 d . . . . .
H11 H 0.650804 0.550756 0.592677 0.044 Uiso 1 1 calc R U . . .
C12 C 0.6239(5) 0.6758(3) 0.6216(4) 0.0307(11) Uani 1 1 d . . . . .
C13 C 0.5995(5) 0.6770(3) 0.7468(4) 0.0304(10) Uani 1 1 d . . . . .
C14 C 0.5799(5) 0.7526(4) 0.8049(3) 0.0341(9) Uani 1 1 d . . . . .
H14 H 0.571133 0.752599 0.888357 0.041 Uiso 1 1 calc R U . . .
C15 C 0.6256(5) 0.7535(4) 0.5573(3) 0.0290(8) Uani 1 1 d . . . . .
C16 C 0.6547(5) 0.7537(3) 0.4313(3) 0.0306(8) Uani 1 1 d . . . . .
C17 C 0.5361(6) 0.9047(3) 0.8189(4) 0.0362(11) Uani 1 1 d . . . . .
C18 C 0.5926(6) 0.9023(3) 0.9493(4) 0.0423(13) Uani 1 1 d . . . . .
H18A H 0.719367 0.880628 0.956304 0.063 Uiso 1 1 calc R U . . .
H18B H 0.506128 0.867344 0.992759 0.063 Uiso 1 1 calc R U . . .
H18C H 0.588561 0.957248 0.981957 0.063 Uiso 1 1 calc R U . . .
C23 C 0.5850(6) 0.6006(3) 0.8212(4) 0.0371(11) Uani 1 1 d . . . . .
C24 C 0.6480(6) 0.6057(3) 0.9500(5) 0.0386(12) Uani 1 1 d . . . . .
H24A H 0.768476 0.633581 0.954281 0.058 Uiso 1 1 calc R U . . .
H24B H 0.660482 0.550858 0.982300 0.058 Uiso 1 1 calc R U . . .
H24C H 0.555408 0.635992 0.995729 0.058 Uiso 1 1 calc R U . . .

loop_
_atom_site_aniso_label
_atom_site_aniso_U_11
_atom_site_aniso_U_22
_atom_site_aniso_U_33
_atom_site_aniso_U_23
_atom_site_aniso_U_13
_atom_site_aniso_U_12
O1 0.078(2) 0.042(2) 0.033(3) 0.0019(18) 0.0050(17) 0.0159(17)
O4 0.090(3) 0.0390(19) 0.032(3) -0.0027(18) 0.0058(17) -0.0170(17)
C1 0.034(2) 0.032(2) 0.026(3) 0.001(2) 0.0004(18) 0.0008(18)
C2 0.0312(19) 0.035(2) 0.021(3) -0.001(2) -0.0016(16) -0.0006(16)
C3 0.045(2) 0.032(2) 0.030(4) 0.002(2) 0.0019(19) 0.0012(18)
C4 0.049(3) 0.033(3) 0.031(4) 0.006(2) -0.004(2) -0.0001(18)
C5 0.042(2) 0.040(3) 0.018(3) 0.003(2) -0.0028(18) -0.0031(19)
C6 0.051(3) 0.049(3) 0.024(4) 0.004(3) -0.0009(19) -0.006(2)
C7 0.052(3) 0.057(2) 0.022(3) -0.001(3) 0.0018(19) -0.002(2)
C8 0.047(2) 0.052(3) 0.024(4) -0.009(3) -0.0021(19) 0.001(2)
C9 0.038(2) 0.044(3) 0.021(4) -0.002(3) -0.0021(17) 0.002(2)
C10 0.048(2) 0.041(3) 0.027(4) -0.007(2) 0.001(2) 0.002(2)
C11 0.054(3) 0.034(3) 0.022(4) 0.000(2) 0.0007(19) 0.000(2)
C12 0.0312(19) 0.035(3) 0.026(4) -0.002(2) -0.0007(15) -0.0007(17)
C13 0.035(2) 0.032(2) 0.023(3) 0.001(2) -0.0016(17) -0.0021(19)
C14 0.039(2) 0.0389(19) 0.025(3) -0.001(3) 0.0006(15) -0.001(2)
C15 0.0284(18) 0.0372(17) 0.021(2) -0.006(3) -0.0019(14) -0.0006(16)
C16 0.032(2) 0.0365(18) 0.023(3) 0.000(3) -0.0053(15) -0.0029(19)
C17 0.049(3) 0.031(2) 0.028(3) 0.001(2) 0.0055(19) -0.001(2)
C18 0.049(3) 0.045(3) 0.033(4) -0.005(2) 0.000(2) -0.0001(19)
C23 0.044(2) 0.037(3) 0.030(3) -0.003(2) 0.0054(19) -0.002(2)
C24 0.049(3) 0.041(3) 0.026(4) 0.007(2) -0.0010(18) -0.0013(19)

loop_
_atom_type_symbol
_atom_type_description
_atom_type_scat_dispersion_real
_atom_type_scat_dispersion_imag
_atom_type_scat_source
C C 0.0033 0.0016 'International Tables Vol C Tables 4.2.6.8 and 6.1.1.4'
H H 0.0000 0.0000 'International Tables Vol C Tables 4.2.6.8 and 6.1.1.4'
O O 0.0106 0.0060 'International Tables Vol C Tables 4.2.6.8 and 6.1.1.4'

loop_
_geom_angle_atom_site_label_1
_geom_angle_atom_site_label_2
_geom_angle_atom_site_label_3
_geom_angle
_geom_angle_site_symmetry_1
_geom_angle_site_symmetry_3
_geom_angle_publ_flag
C2 C1 C14 118.5(4) . . ?
C2 C1 C17 123.9(4) . . ?
C14 C1 C17 117.6(4) . . ?
C1 C2 C3 122.8(4) . . ?
C1 C2 C15 119.7(4) . . ?
C15 C2 C3 117.4(4) . . ?
C2 C3 H3 119.1 . . ?
C4 C3 C2 121.8(4) . . ?
C4 C3 H3 119.1 . . ?
C3 C4 H4 118.9 . . ?
C3 C4 C5 122.2(5) . . ?
C5 C4 H4 118.9 . . ?
C6 C5 C4 122.1(4) . . ?
C6 C5 C16 120.0(4) . . ?
C16 C5 C4 118.0(5) . . ?
C5 C6 H6 119.7 . . ?
C7 C6 C5 120.5(5) . . ?
C7 C6 H6 119.7 . . ?
C6 C7 H7 119.7 . . ?
C6 C7 C8 120.6(4) . . ?
C8 C7 H7 119.7 . . ?
C7 C8 H8 119.7 . . ?
C9 C8 C7 120.6(5) . . ?
C9 C8 H8 119.7 . . ?
C8 C9 C10 122.1(5) . . ?
C8 C9 C16 119.4(4) . . ?
C16 C9 C10 118.5(5) . . ?
C9 C10 H10 119.2 . . ?
C11 C10 C9 121.5(5) . . ?
C11 C10 H10 119.2 . . ?
C10 C11 H11 118.9 . . ?
C10 C11 C12 122.2(5) . . ?
C12 C11 H11 118.9 . . ?
C11 C12 C15 117.5(4) . . ?
C13 C12 C11 123.8(4) . . ?
C13 C12 C15 118.7(4) . . ?
C12 C13 C23 123.3(4) . . ?
C14 C13 C12 119.1(4) . . ?
C14 C13 C23 117.6(4) . . ?
C1 C14 H14 118.1 . . ?
C13 C14 C1 123.7(4) . . ?
C13 C14 H14 118.1 . . ?
C2 C15 C12 120.1(3) . . ?
C16 C15 C2 120.3(5) . . ?
C16 C15 C12 119.5(5) . . ?
C9 C16 C5 118.9(4) . . ?
C9 C16 C15 120.7(5) . . ?
C15 C16 C5 120.3(5) . . ?
O1 C17 C1 122.5(5) . . ?
O1 C17 C18 119.9(5) . . ?
C1 C17 C18 117.6(4) . . ?
C17 C18 H18A 109.5 . . ?
C17 C18 H18B 109.5 . . ?
C17 C18 H18C 109.5 . . ?
H18A C18 H18B 109.5 . . ?
H18A C18 H18C 109.5 . . ?
H18B C18 H18C 109.5 . . ?
O4 C23 C13 122.2(5) . . ?
O4 C23 C24 120.1(5) . . ?
C13 C23 C24 117.7(4) . . ?
C23 C24 H24A 109.5 . . ?
C23 C24 H24B 109.5 . . ?
C23 C24 H24C 109.5 . . ?
H24A C24 H24B 109.5 . . ?
H24A C24 H24C 109.5 . . ?
H24B C24 H24C 109.5 . . ?

loop_
_geom_bond_atom_site_label_1
_geom_bond_atom_site_label_2
_geom_bond_distance
_geom_bond_site_symmetry_2
_geom_bond_publ_flag
O1 C17 1.219(6) . ?
O4 C23 1.215(6) . ?
C1 C2 1.394(7) . ?
C1 C14 1.403(7) . ?
C1 C17 1.496(7) . ?
C2 C3 1.453(6) . ?
C2 C15 1.434(6) . ?
C3 H3 0.9300 . ?
C3 C4 1.330(6) . ?
C4 H4 0.9300 . ?
C4 C5 1.437(6) . ?
C5 C6 1.378(7) . ?
C5 C16 1.426(6) . ?
C6 H6 0.9300 . ?
C6 C7 1.376(7) . ?
C7 H7 0.9300 . ?
C7 C8 1.392(8) . ?
C8 H8 0.9300 . ?
C8 C9 1.386(7) . ?
C9 C10 1.428(7) . ?
C9 C16 1.415(6) . ?
C10 H10 0.9300 . ?
C10 C11 1.342(6) . ?
C11 H11 0.9300 . ?
C11 C12 1.435(6) . ?
C12 C13 1.403(6) . ?
C12 C15 1.445(7) . ?
C13 C14 1.388(7) . ?
C13 C23 1.488(7) . ?
C14 H14 0.9300 . ?
C15 C16 1.416(5) . ?
C17 C18 1.504(6) . ?
C18 H18A 0.9600 . ?
C18 H18B 0.9600 . ?
C18 H18C 0.9600 . ?
C23 C24 1.501(6) . ?
C24 H24A 0.9600 . ?
C24 H24B 0.9600 . ?
C24 H24C 0.9600 . ?

loop_
_geom_torsion_atom_site_label_1
_geom_torsion_atom_site_label_2
_geom_torsion_atom_site_label_3
_geom_torsion_atom_site_label_4
_geom_torsion
_geom_torsion_site_symmetry_1
_geom_torsion_site_symmetry_2
_geom_torsion_site_symmetry_3
_geom_torsion_site_symmetry_4
_geom_torsion_publ_flag
C1 C2 C3 C4 178.9(4) . . . . ?
C1 C2 C15 C12 2.9(5) . . . . ?
C1 C2 C15 C16 -178.0(3) . . . . ?
C2 C1 C14 C13 -3.1(5) . . . . ?
C2 C1 C17 O1 26.2(6) . . . . ?
C2 C1 C17 C18 -155.5(4) . . . . ?
C2 C3 C4 C5 -2.1(6) . . . . ?
C2 C15 C16 C5 0.1(5) . . . . ?
C2 C15 C16 C9 -178.6(3) . . . . ?
C3 C2 C15 C12 179.8(3) . . . . ?
C3 C2 C15 C16 -1.0(5) . . . . ?
C3 C4 C5 C6 -179.3(4) . . . . ?
C3 C4 C5 C16 1.0(6) . . . . ?
C4 C5 C6 C7 -178.7(4) . . . . ?
C4 C5 C16 C9 178.7(3) . . . . ?
C4 C5 C16 C15 0.0(5) . . . . ?
C5 C6 C7 C8 -0.3(6) . . . . ?
C6 C5 C16 C9 -1.0(5) . . . . ?
C6 C5 C16 C15 -179.7(3) . . . . ?
C6 C7 C8 C9 -0.4(6) . . . . ?
C7 C8 C9 C10 180.0(4) . . . . ?
C7 C8 C9 C16 0.4(5) . . . . ?
C8 C9 C10 C11 -179.2(4) . . . . ?
C8 C9 C16 C5 0.3(5) . . . . ?
C8 C9 C16 C15 179.0(3) . . . . ?
C9 C10 C11 C12 -0.2(7) . . . . ?
C10 C9 C16 C5 -179.3(4) . . . . ?
C10 C9 C16 C15 -0.6(5) . . . . ?
C10 C11 C12 C13 -178.6(4) . . . . ?
C10 C11 C12 C15 0.1(6) . . . . ?
C11 C12 C13 C14 177.9(4) . . . . ?
C11 C12 C13 C23 -4.8(5) . . . . ?
C11 C12 C15 C2 178.9(3) . . . . ?
C11 C12 C15 C16 -0.3(5) . . . . ?
C12 C13 C14 C1 3.6(5) . . . . ?
C12 C13 C23 O4 -28.5(6) . . . . ?
C12 C13 C23 C24 152.5(4) . . . . ?
C12 C15 C16 C5 179.2(3) . . . . ?
C12 C15 C16 C9 0.6(5) . . . . ?
C13 C12 C15 C2 -2.4(5) . . . . ?
C13 C12 C15 C16 178.4(3) . . . . ?
C14 C1 C2 C3 -177.0(3) . . . . ?
C14 C1 C2 C15 -0.2(5) . . . . ?
C14 C1 C17 O1 -152.2(4) . . . . ?
C14 C1 C17 C18 26.1(5) . . . . ?
C14 C13 C23 O4 148.8(4) . . . . ?
C14 C13 C23 C24 -30.2(5) . . . . ?
C15 C2 C3 C4 2.0(5) . . . . ?
C15 C12 C13 C14 -0.7(5) . . . . ?
C15 C12 C13 C23 176.6(3) . . . . ?
C16 C5 C6 C7 1.0(6) . . . . ?
C16 C9 C10 C11 0.4(6) . . . . ?
C17 C1 C2 C3 4.6(5) . . . . ?
C17 C1 C2 C15 -178.6(3) . . . . ?
C17 C1 C14 C13 175.4(4) . . . . ?
C23 C13 C14 C1 -173.9(3) . . . . ?
